data_1534160
loop_
_publ_author_name
'Angoso, A.'
'Onken, H.'
'Hahn, H.'

_publ_section_title
;
 Zur Struktur der Magnesiumhexaquo-hexahalogenotellurate(IV)
;
_journal_name_full 'Zeitschrift fuer Anorganische und Allgemeine Chemie'
_journal_page_first 223
_journal_page_last 230
_journal_volume 328
_journal_year 1964
_chemical_formula_sum 'Cl6 H12 Mg O6 Te'
_chemical_name_systematic '(Mg (H2 O)6) (Te Cl6)'
_space_group_IT_number 148
_symmetry_space_group_name_Hall '-P 3*'
_symmetry_space_group_name_H-M 'R -3 :R'
_cell_angle_alpha 92.4
_cell_angle_beta 92.4
_cell_angle_gamma 92.4
_cell_formula_units_Z 1
_cell_length_a 7.2
_cell_length_b 7.2
_cell_length_c 7.2
_cell_volume 372.237
_citation_journal_id_ASTM ZAACAB
_cod_data_source_file Angoso_ZAACAB_1964_1043.cif
_cod_data_source_block H12Cl6Mg1O6Te1
_cod_original_cell_volume 372.2374
_cod_original_sg_symbol_Hall '-R 3 (-y+z,x+z,-x+y+z)'
_cod_original_formula_sum 'H12 Cl6 Mg1 O6 Te1'
_cod_database_code 1534160

loop_
_symmetry_equiv_pos_as_xyz
x,y,z
z,x,y
y,z,x
-x,-y,-z
-z,-x,-y
-y,-z,-x

loop_
_atom_site_label
_atom_site_type_symbol
_atom_site_fract_x
_atom_site_fract_y
_atom_site_fract_z
_atom_site_occupancy
_atom_site_U_iso_or_equiv
Cl1 Cl-1 0.167 0.306 0.929 1 0.0
Mg1 Mg+2 0.5 0.5 0.5 1 0.0
O1 O-2 0.662 0.75 0.445 1 0.0
Te1 Te+4 0 0 0 1 0.0
